data_4314972
loop_
_publ_author_name
'Shigehisa Akine'
'Satoko Kagiyama'
'Tatsuya Nabeshima'

_publ_contact_author_address
;
Tsukuba, Ibaraki 305-8571, Japan
;
_publ_contact_author_email akine@chem.tsukuba.ac.jp
_publ_contact_author_fax +81-29-853-4527
_publ_contact_author_name 'Shigehisa Akine'
_publ_contact_author_phone +81-29-853-4527
_publ_section_title
;
 Modulation of Multimetal Complexation Behavior of Tetraoxime Ligand by
 Covalent Transformation of Olefinic Functionalities
;
_journal_name_full 'Inorganic Chemistry'
_journal_page_first 2141
_journal_page_last 2152
_journal_paper_doi 10.1021/ic9019926
_journal_volume 49
_journal_year 2010
_chemical_formula_moiety C64.50H74Cl5N8O23.50Zn3
_chemical_formula_sum 'C64.5 H74 Cl5 N8 O23.5 Zn3'
_chemical_formula_weight 1710.68
_chemical_name_common '[(HL)2Zn3(MeOH)2(H2O)](CH2Cl2)2.5(H2O)0.5'
_chemical_name_systematic
; 
 ? 
;
_space_group_IT_number 2
_symmetry_cell_setting triclinic
_symmetry_space_group_name_Hall '-P 1'
_symmetry_space_group_name_H-M 'P -1'
_atom_sites_solution_hydrogens geom
_atom_sites_solution_primary direct
_atom_sites_solution_secondary difmap
_audit_creation_method SHELXL-97
_cell_angle_alpha 70.992(13)
_cell_angle_beta 79.984(12)
_cell_angle_gamma 85.528(15)
_cell_formula_units_Z 2
_cell_length_a 13.817(5)
_cell_length_b 15.178(6)
_cell_length_c 18.739(6)
_cell_measurement_reflns_used 31975
_cell_measurement_temperature 120
_cell_measurement_theta_max 26.00
_cell_measurement_theta_min 3.04
_cell_volume 3658(2)
_computing_cell_refinement 'Rapid AUTO (Rigaku Corp.)'
_computing_data_collection 'Rapid AUTO (Rigaku Corp.)'
_computing_data_reduction 'Rapid AUTO (Rigaku Corp.)'
_computing_molecular_graphics ORTEP-3
_computing_publication_material ORTEP-3
_computing_structure_refinement 'SHELXL-97 (Sheldrick, 1997)'
_computing_structure_solution 'DIRDIF99 (Beurskens et al., 1999)'
_diffrn_ambient_temperature 120
_diffrn_measured_fraction_theta_full 0.997
_diffrn_measured_fraction_theta_max 0.997
_diffrn_measurement_device_type 'Rigaku R-AXIS Rapid'
_diffrn_measurement_method IP
_diffrn_radiation_monochromator graphite
_diffrn_radiation_source 'fine-focus sealed tube'
_diffrn_radiation_type MoK\a
_diffrn_radiation_wavelength 0.71069
_diffrn_reflns_av_R_equivalents 0.0882
_diffrn_reflns_av_sigmaI/netI 0.1367
_diffrn_reflns_limit_h_max 17
_diffrn_reflns_limit_h_min -17
_diffrn_reflns_limit_k_max 18
_diffrn_reflns_limit_k_min -18
_diffrn_reflns_limit_l_max 23
_diffrn_reflns_limit_l_min -23
_diffrn_reflns_number 31975
_diffrn_reflns_theta_full 26.00
_diffrn_reflns_theta_max 26.00
_diffrn_reflns_theta_min 3.04
_diffrn_standards_decay_% 0
_diffrn_standards_interval_count 0
_diffrn_standards_interval_time 0
_diffrn_standards_number 0
_exptl_absorpt_coefficient_mu 1.240
_exptl_absorpt_correction_T_max 0.8860
_exptl_absorpt_correction_T_min 0.5760
_exptl_absorpt_correction_type multi-scan
_exptl_absorpt_process_details 'Rapid AUTO (Rigaku Corp.)'
_exptl_crystal_colour yellow
_exptl_crystal_density_diffrn 1.553
_exptl_crystal_density_method 'not measured'
_exptl_crystal_description prismatic
_exptl_crystal_F_000 1760
_exptl_crystal_size_max 0.50
_exptl_crystal_size_mid 0.15
_exptl_crystal_size_min 0.10
_refine_diff_density_max 0.998
_refine_diff_density_min -1.180
_refine_diff_density_rms 0.116
_refine_ls_extinction_method none
_refine_ls_goodness_of_fit_ref 1.022
_refine_ls_hydrogen_treatment mixed
_refine_ls_matrix_type full
_refine_ls_number_parameters 996
_refine_ls_number_reflns 14324
_refine_ls_number_restraints 32
_refine_ls_restrained_S_all 1.024
_refine_ls_R_factor_all 0.1125
_refine_ls_R_factor_gt 0.0722
_refine_ls_shift/su_max 0.001
_refine_ls_shift/su_mean 0.000
_refine_ls_structure_factor_coef Fsqd
_refine_ls_weighting_details 'calc w=1/[\s^2^(Fo^2^)+(0.0528P)^2^+0.0000P] where P=(Fo^2^+2Fc^2^)/3'
_refine_ls_weighting_scheme calc
_refine_ls_wR_factor_gt 0.1542
_refine_ls_wR_factor_ref 0.1675
_reflns_number_gt 7942
_reflns_number_total 14324
_reflns_threshold_expression >2sigma(I)
_cod_data_source_file ic9019926_si_001_08.cif
_cod_data_source_block sat-L2Zn3
_cod_original_formula_sum 'C64.50 H74 Cl5 N8 O23.50 Zn3'
_cod_database_code 4314972

loop_
_symmetry_equiv_pos_as_xyz
'x, y, z'
'-x, -y, -z'

loop_
_atom_site_label
_atom_site_type_symbol
_atom_site_fract_x
_atom_site_fract_y
_atom_site_fract_z
_atom_site_U_iso_or_equiv
_atom_site_adp_type
_atom_site_occupancy
_atom_site_symmetry_multiplicity
_atom_site_calc_flag
_atom_site_refinement_flags
_atom_site_disorder_assembly
_atom_site_disorder_group
Zn1 Zn 0.28245(4) 0.06582(5) 0.50272(4) 0.02971(18) Uani 1 1 d . . .
Zn2 Zn 0.31290(4) 0.22382(5) 0.31216(4) 0.03084(18) Uani 1 1 d . . .
Zn3 Zn 0.23476(4) 0.40176(5) 0.15625(4) 0.03204(18) Uani 1 1 d . . .
C1 C 0.0627(3) 0.0509(4) 0.6205(3) 0.0288(13) Uani 1 1 d . . .
C2 C 0.0679(3) 0.0920(4) 0.5407(3) 0.0288(13) Uani 1 1 d . . .
C3 C -0.0229(4) 0.1202(4) 0.5129(3) 0.0313(13) Uani 1 1 d . . .
C4 C -0.1105(4) 0.1090(4) 0.5621(3) 0.0351(14) Uani 1 1 d . . .
H1 H -0.1700 0.1296 0.5423 0.042 Uiso 1 1 calc R . .
C5 C -0.1136(4) 0.0681(4) 0.6403(3) 0.0370(15) Uani 1 1 d . . .
H2 H -0.1750 0.0602 0.6735 0.044 Uiso 1 1 calc R . .
C6 C -0.0289(4) 0.0394(4) 0.6696(3) 0.0311(13) Uani 1 1 d . . .
H3 H -0.0313 0.0115 0.7232 0.037 Uiso 1 1 calc R . .
O1 O 0.1491(2) 0.1076(3) 0.4909(2) 0.0331(9) Uani 1 1 d D . .
O2 O -0.0125(2) 0.1594(3) 0.4348(2) 0.0341(10) Uani 1 1 d D . .
C7 C 0.1483(3) 0.0213(4) 0.6583(3) 0.0310(13) Uani 1 1 d . . .
H4 H 0.1375 -0.0041 0.7124 0.037 Uiso 1 1 calc R . .
N1 N 0.2381(3) 0.0271(3) 0.6236(3) 0.0304(11) Uani 1 1 d . . .
O3 O 0.3014(2) -0.0054(3) 0.6795(2) 0.0347(10) Uani 1 1 d . . .
C8 C 0.4006(3) -0.0126(4) 0.6438(3) 0.0350(14) Uani 1 1 d . . .
H5 H 0.4458 -0.0063 0.6774 0.042 Uiso 1 1 calc R . .
H6 H 0.4129 0.0392 0.5951 0.042 Uiso 1 1 calc R . .
C9 C 0.4223(4) -0.1036(5) 0.6280(4) 0.0425(16) Uani 1 1 d . . .
H7 H 0.4881 -0.1008 0.5964 0.051 Uiso 1 1 calc R . .
H8 H 0.4249 -0.1539 0.6771 0.051 Uiso 1 1 calc R . .
O4 O 0.3520(3) -0.1272(3) 0.5895(2) 0.0355(9) Uani 1 1 d . . .
N2 N 0.3522(3) -0.0625(3) 0.5146(3) 0.0319(11) Uani 1 1 d . . .
C10 C 0.3666(3) -0.1059(4) 0.4660(3) 0.0310(13) Uani 1 1 d . . .
H9 H 0.3803 -0.1710 0.4846 0.037 Uiso 1 1 calc R . .
C11 C 0.3641(3) -0.0653(4) 0.3849(3) 0.0274(13) Uani 1 1 d . . .
C12 C 0.3456(3) 0.0288(4) 0.3500(3) 0.0256(12) Uani 1 1 d . . .
C13 C 0.3474(3) 0.0636(4) 0.2677(3) 0.0289(13) Uani 1 1 d . . .
C14 C 0.3650(4) 0.0021(4) 0.2262(3) 0.0341(14) Uani 1 1 d . . .
C15 C 0.3821(4) -0.0925(5) 0.2635(4) 0.0405(16) Uani 1 1 d . . .
H10 H 0.3943 -0.1342 0.2344 0.049 Uiso 1 1 calc R . .
C16 C 0.3819(4) -0.1273(4) 0.3421(3) 0.0355(14) Uani 1 1 d . . .
H11 H 0.3935 -0.1919 0.3663 0.043 Uiso 1 1 calc R . .
O5 O 0.3278(2) 0.0910(3) 0.3871(2) 0.0285(9) Uani 1 1 d . . .
O6 O 0.3333(3) 0.1546(3) 0.2371(2) 0.0355(9) Uani 1 1 d . . .
C17 C 0.3638(4) 0.0358(5) 0.1443(3) 0.0415(16) Uani 1 1 d . . .
H12 H 0.3566 0.1006 0.1187 0.050 Uiso 1 1 calc R . .
N3 N 0.3724(4) -0.0222(4) 0.1069(3) 0.0493(15) Uani 1 1 d . . .
O7 O 0.3703(3) 0.0241(4) 0.0289(3) 0.0561(13) Uani 1 1 d . . .
C18 C 0.3681(5) -0.0427(6) -0.0090(4) 0.060(2) Uani 1 1 d . . .
H13 H 0.4196 -0.0912 0.0061 0.072 Uiso 1 1 calc R . .
H14 H 0.3837 -0.0117 -0.0648 0.072 Uiso 1 1 calc R . .
C19 C 0.2687(5) -0.0895(5) 0.0092(4) 0.0515(18) Uani 1 1 d . . .
H15 H 0.2769 -0.1488 -0.0027 0.062 Uiso 1 1 calc R . .
H16 H 0.2429 -0.1038 0.0644 0.062 Uiso 1 1 calc R . .
O8 O 0.2012(3) -0.0300(4) -0.0343(3) 0.0585(13) Uani 1 1 d . . .
N4 N 0.1392(4) 0.0199(4) 0.0084(3) 0.0479(14) Uani 1 1 d . . .
C20 C 0.0877(5) 0.0807(5) -0.0362(4) 0.0496(17) Uani 1 1 d . . .
H17 H 0.0975 0.0859 -0.0889 0.060 Uiso 1 1 calc R . .
C21 C 0.0152(4) 0.1417(5) -0.0088(4) 0.0420(15) Uani 1 1 d . . .
C22 C -0.0091(4) 0.1327(5) 0.0689(3) 0.0375(15) Uani 1 1 d . . .
C23 C -0.0758(4) 0.1969(4) 0.0910(3) 0.0361(14) Uani 1 1 d . . .
C24 C -0.1144(4) 0.2688(5) 0.0365(4) 0.0428(15) Uani 1 1 d . . .
H18 H -0.1575 0.3136 0.0517 0.051 Uiso 1 1 calc R . .
C25 C -0.0914(5) 0.2767(5) -0.0398(4) 0.0490(17) Uani 1 1 d . . .
H19 H -0.1207 0.3250 -0.0768 0.059 Uiso 1 1 calc R . .
C26 C -0.0264(5) 0.2148(6) -0.0619(4) 0.0552(19) Uani 1 1 d . . .
H20 H -0.0091 0.2218 -0.1148 0.066 Uiso 1 1 calc R . .
O9 O 0.0264(3) 0.0626(3) 0.1254(2) 0.0427(10) Uani 1 1 d . . .
H21 H 0.0700 0.0319 0.1058 0.064 Uiso 1 1 calc R . .
O10 O -0.0954(3) 0.1840(3) 0.1685(2) 0.0393(10) Uani 1 1 d . . .
C27 C -0.1433(4) 0.2602(5) 0.1909(3) 0.0410(15) Uani 1 1 d . . .
H22 H -0.2059 0.2770 0.1703 0.049 Uiso 1 1 calc R . .
H23 H -0.1008 0.3153 0.1703 0.049 Uiso 1 1 calc R . .
C28 C -0.1631(4) 0.2313(4) 0.2771(3) 0.0375(14) Uani 1 1 d . . .
H24 H -0.2056 0.1762 0.2963 0.045 Uiso 1 1 calc R . .
H25 H -0.2001 0.2824 0.2925 0.045 Uiso 1 1 calc R . .
C29 C -0.0717(4) 0.2074(4) 0.3157(3) 0.0306(13) Uani 1 1 d . . .
H26 H -0.0339 0.1561 0.3011 0.037 Uiso 1 1 calc R . .
H27 H -0.0292 0.2624 0.2984 0.037 Uiso 1 1 calc R . .
C30 C -0.1008(4) 0.1783(4) 0.4013(3) 0.0338(14) Uani 1 1 d . . .
H28 H -0.1400 0.2288 0.4162 0.041 Uiso 1 1 calc R . .
H29 H -0.1412 0.1219 0.4193 0.041 Uiso 1 1 calc R . .
C31 C 0.0021(4) 0.4882(4) 0.1653(3) 0.0337(14) Uani 1 1 d . . .
C32 C 0.0397(4) 0.4433(4) 0.2335(3) 0.0350(14) Uani 1 1 d . . .
C33 C -0.0201(4) 0.4445(4) 0.3027(3) 0.0348(14) Uani 1 1 d . . .
C34 C -0.1112(4) 0.4844(4) 0.3050(4) 0.0384(15) Uani 1 1 d . . .
H30 H -0.1505 0.4811 0.3527 0.046 Uiso 1 1 calc R . .
C35 C -0.1473(4) 0.5307(5) 0.2366(4) 0.0478(18) Uani 1 1 d . . .
H31 H -0.2100 0.5612 0.2377 0.057 Uiso 1 1 calc R . .
C36 C -0.0924(4) 0.5318(5) 0.1689(4) 0.0439(16) Uani 1 1 d . . .
H32 H -0.1178 0.5626 0.1229 0.053 Uiso 1 1 calc R . .
O11 O 0.1254(2) 0.3998(3) 0.2367(2) 0.0372(10) Uani 1 1 d D . .
O12 O 0.0231(3) 0.4005(3) 0.3670(2) 0.0367(10) Uani 1 1 d D . .
C37 C 0.0521(4) 0.4932(4) 0.0911(3) 0.0364(15) Uani 1 1 d . . .
H33 H 0.0181 0.5236 0.0494 0.044 Uiso 1 1 calc R . .
N5 N 0.1395(3) 0.4603(4) 0.0750(3) 0.0326(11) Uani 1 1 d . . .
O13 O 0.1636(3) 0.4762(3) -0.0054(2) 0.0417(11) Uani 1 1 d . . .
C38 C 0.2664(4) 0.4585(5) -0.0257(3) 0.0444(16) Uani 1 1 d . . .
H34 H 0.2778 0.4437 -0.0742 0.053 Uiso 1 1 calc R . .
H35 H 0.2884 0.4039 0.0145 0.053 Uiso 1 1 calc R . .
C39 C 0.3263(4) 0.5429(5) -0.0348(3) 0.0466(17) Uani 1 1 d . . .
H36 H 0.3970 0.5263 -0.0446 0.056 Uiso 1 1 calc R . .
H37 H 0.3111 0.5941 -0.0803 0.056 Uiso 1 1 calc R . .
O14 O 0.3093(3) 0.5761(3) 0.0295(2) 0.0401(10) Uani 1 1 d . . .
N6 N 0.3351(3) 0.5055(4) 0.0948(3) 0.0377(12) Uani 1 1 d . . .
C40 C 0.4060(4) 0.5325(4) 0.1190(3) 0.0354(14) Uani 1 1 d . . .
H38 H 0.4352 0.5903 0.0890 0.043 Uiso 1 1 calc R . .
C41 C 0.4437(4) 0.4820(4) 0.1878(3) 0.0316(13) Uani 1 1 d . . .
C42 C 0.4084(4) 0.3977(4) 0.2376(3) 0.0307(13) Uani 1 1 d . . .
C43 C 0.4490(4) 0.3538(4) 0.3061(3) 0.0316(13) Uani 1 1 d . . .
C44 C 0.5236(4) 0.3983(4) 0.3222(3) 0.0308(13) Uani 1 1 d . . .
C45 C 0.5600(4) 0.4827(4) 0.2702(3) 0.0372(15) Uani 1 1 d . . .
H39 H 0.6120 0.5114 0.2809 0.045 Uiso 1 1 calc R . .
C46 C 0.5223(4) 0.5242(5) 0.2046(3) 0.0386(15) Uani 1 1 d . . .
H40 H 0.5481 0.5813 0.1699 0.046 Uiso 1 1 calc R . .
O15 O 0.3376(2) 0.3510(3) 0.2255(2) 0.0313(9) Uani 1 1 d . . .
O16 O 0.4134(3) 0.2720(3) 0.3520(2) 0.0357(10) Uani 1 1 d . . .
C47 C 0.5609(4) 0.3543(5) 0.3937(4) 0.0394(15) Uani 1 1 d . . .
H41 H 0.5499 0.2901 0.4201 0.047 Uiso 1 1 calc R . .
N7 N 0.6092(3) 0.4016(4) 0.4219(3) 0.0372(12) Uani 1 1 d . . .
O17 O 0.6403(3) 0.3420(3) 0.4893(2) 0.0414(10) Uani 1 1 d . . .
C48 C 0.6905(4) 0.3977(4) 0.5209(3) 0.0361(14) Uani 1 1 d . . .
H42 H 0.7318 0.4434 0.4787 0.043 Uiso 1 1 calc R . .
H43 H 0.7346 0.3564 0.5547 0.043 Uiso 1 1 calc R . .
C49 C 0.6218(5) 0.4484(5) 0.5652(4) 0.0472(17) Uani 1 1 d . . .
H44 H 0.6578 0.4970 0.5739 0.057 Uiso 1 1 calc R . .
H45 H 0.5691 0.4797 0.5355 0.057 Uiso 1 1 calc R . .
O18 O 0.5787(3) 0.3855(4) 0.6378(3) 0.0588(13) Uani 1 1 d . . .
N8 N 0.4805(4) 0.3664(4) 0.6356(3) 0.0477(14) Uani 1 1 d . . .
C50 C 0.4499(5) 0.2997(6) 0.6943(4) 0.0534(19) Uani 1 1 d . . .
H46 H 0.4928 0.2711 0.7303 0.064 Uiso 1 1 calc R . .
C51 C 0.3494(5) 0.2651(5) 0.7086(4) 0.0435(16) Uani 1 1 d . . .
C52 C 0.2769(4) 0.3164(5) 0.6684(3) 0.0366(15) Uani 1 1 d . . .
C53 C 0.1819(5) 0.2777(5) 0.6822(3) 0.0396(15) Uani 1 1 d . . .
C54 C 0.1648(5) 0.1919(5) 0.7351(4) 0.0474(17) Uani 1 1 d . . .
H47 H 0.1014 0.1664 0.7446 0.057 Uiso 1 1 calc R . .
C55 C 0.2369(5) 0.1405(5) 0.7756(4) 0.0548(19) Uani 1 1 d . . .
H48 H 0.2230 0.0809 0.8122 0.066 Uiso 1 1 calc R . .
C56 C 0.3292(5) 0.1776(6) 0.7617(4) 0.0567(19) Uani 1 1 d . . .
H49 H 0.3792 0.1430 0.7888 0.068 Uiso 1 1 calc R . .
O19 O 0.2909(3) 0.4002(3) 0.6150(2) 0.0386(10) Uani 1 1 d . . .
H50 H 0.3510 0.4123 0.6053 0.058 Uiso 1 1 calc R . .
O20 O 0.1183(3) 0.3303(3) 0.6371(2) 0.0404(10) Uani 1 1 d . . .
C57 C 0.0263(4) 0.2896(5) 0.6427(3) 0.0433(16) Uani 1 1 d . . .
H51 H -0.0143 0.2854 0.6927 0.052 Uiso 1 1 calc R . .
H52 H 0.0376 0.2258 0.6393 0.052 Uiso 1 1 calc R . .
C58 C -0.0261(4) 0.3475(5) 0.5800(3) 0.0400(15) Uani 1 1 d . . .
H53 H -0.0383 0.4107 0.5846 0.048 Uiso 1 1 calc R . .
H54 H -0.0907 0.3199 0.5856 0.048 Uiso 1 1 calc R . .
C59 C 0.0316(4) 0.3556(4) 0.4997(3) 0.0363(14) Uani 1 1 d . . .
H55 H 0.0887 0.3960 0.4889 0.044 Uiso 1 1 calc R . .
H56 H 0.0565 0.2932 0.4983 0.044 Uiso 1 1 calc R . .
C60 C -0.0328(4) 0.3958(4) 0.4397(3) 0.0366(14) Uani 1 1 d . . .
H57 H -0.0905 0.3561 0.4503 0.044 Uiso 1 1 calc R . .
H58 H -0.0568 0.4589 0.4399 0.044 Uiso 1 1 calc R . .
O21 O 0.3691(3) 0.1737(3) 0.4920(2) 0.0360(10) Uani 1 1 d D . .
H59 H 0.372(5) 0.206(4) 0.4469(16) 0.054 Uiso 1 1 d D . .
C61 C 0.3375(5) 0.2345(5) 0.5371(4) 0.069(2) Uani 1 1 d . . .
H60 H 0.3863 0.2828 0.5253 0.103 Uiso 1 1 calc R . .
H61 H 0.3306 0.1983 0.5915 0.103 Uiso 1 1 calc R . .
H62 H 0.2740 0.2638 0.5251 0.103 Uiso 1 1 calc R . .
O22 O 0.2388(3) 0.2749(3) 0.1383(2) 0.0380(10) Uani 1 1 d D . .
H63 H 0.272(4) 0.232(3) 0.166(3) 0.057 Uiso 1 1 d D . .
C62 C 0.1483(4) 0.2324(5) 0.1391(4) 0.0552(19) Uani 1 1 d . . .
H64 H 0.1633 0.1724 0.1301 0.083 Uiso 1 1 calc R . .
H65 H 0.1136 0.2736 0.0988 0.083 Uiso 1 1 calc R . .
H66 H 0.1066 0.2226 0.1889 0.083 Uiso 1 1 calc R . .
O23 O 0.1774(3) 0.2484(3) 0.3516(3) 0.0475(11) Uani 1 1 d D . .
H67 H 0.1447(18) 0.205(3) 0.385(2) 0.071 Uiso 1 1 d D . .
H68 H 0.143(4) 0.298(3) 0.3387(14) 0.071 Uiso 1 1 d D . .
Cl1 Cl 0.63027(17) 0.1717(2) 0.15506(14) 0.1013(9) Uani 1 1 d . . .
Cl2 Cl 0.49166(18) 0.2697(2) 0.05771(17) 0.1113(9) Uani 1 1 d . . .
C63 C 0.5306(6) 0.2459(6) 0.1451(5) 0.081(3) Uani 1 1 d . . .
H69 H 0.5474 0.3051 0.1511 0.097 Uiso 1 1 calc R . .
H70 H 0.4760 0.2182 0.1864 0.097 Uiso 1 1 calc R . .
Cl3 Cl 0.2108(8) 0.5517(9) 0.2951(6) 0.118(4) Uani 0.50 1 d PU A 2
Cl4 Cl 0.2866(14) 0.7205(6) 0.1669(5) 0.281(9) Uani 0.50 1 d P A 2
C64 C 0.2711(14) 0.6561(16) 0.2589(12) 0.079(6) Uani 0.50 1 d PU A 2
H71 H 0.2370 0.6970 0.2876 0.095 Uiso 0.50 1 calc PR A 2
H72 H 0.3376 0.6429 0.2733 0.095 Uiso 0.50 1 calc PR A 2
Cl5 Cl 0.1992(9) 0.5823(9) 0.2552(5) 0.103(3) Uani 0.50 1 d PU B 1
Cl6 Cl 0.2060(4) 0.7753(4) 0.2375(4) 0.120(2) Uani 0.50 1 d P B 1
C65 C 0.2634(18) 0.683(2) 0.2136(18) 0.104(8) Uani 0.50 1 d PU B 1
H73 H 0.3292 0.6734 0.2294 0.125 Uiso 0.50 1 calc PR B 1
H74 H 0.2728 0.6982 0.1574 0.125 Uiso 0.50 1 calc PR B 1
Cl7 Cl 0.2453(4) 0.2838(4) -0.1064(3) 0.0943(16) Uani 0.50 1 d P C 1
Cl8 Cl 0.4387(4) 0.2193(4) -0.0992(3) 0.106(2) Uani 0.50 1 d P C 1
C66 C 0.3310(13) 0.2255(12) -0.0607(7) 0.073(5) Uani 0.50 1 d P C 1
H75 H 0.3330 0.2505 -0.0183 0.088 Uiso 0.50 1 calc PR C 1
H76 H 0.3083 0.1607 -0.0368 0.088 Uiso 0.50 1 calc PR C 1
O24 O 0.5431(12) 0.2140(14) -0.1300(9) 0.152(7) Uani 0.50 1 d P D 2

loop_
_atom_site_aniso_label
_atom_site_aniso_U_11
_atom_site_aniso_U_22
_atom_site_aniso_U_33
_atom_site_aniso_U_23
_atom_site_aniso_U_13
_atom_site_aniso_U_12
Zn1 0.0143(3) 0.0367(4) 0.0406(4) -0.0195(3) 0.0029(3) 0.0004(3)
Zn2 0.0182(3) 0.0355(4) 0.0413(4) -0.0178(3) -0.0003(3) -0.0010(3)
Zn3 0.0168(3) 0.0426(4) 0.0374(4) -0.0168(4) 0.0017(3) 0.0001(3)
C1 0.017(2) 0.030(3) 0.045(3) -0.021(3) -0.002(2) 0.001(2)
C2 0.018(3) 0.028(3) 0.044(3) -0.019(3) 0.000(2) -0.002(2)
C3 0.019(3) 0.036(4) 0.041(3) -0.017(3) -0.001(2) -0.004(2)
C4 0.016(3) 0.050(4) 0.044(4) -0.023(3) 0.000(2) -0.004(3)
C5 0.015(3) 0.046(4) 0.046(4) -0.017(3) 0.012(3) -0.006(3)
C6 0.022(3) 0.039(4) 0.037(3) -0.021(3) 0.003(2) -0.004(2)
O1 0.0114(17) 0.046(3) 0.040(2) -0.017(2) 0.0071(16) -0.0012(16)
O2 0.0133(17) 0.048(3) 0.041(2) -0.015(2) -0.0022(16) -0.0030(17)
C7 0.020(3) 0.035(4) 0.045(3) -0.024(3) 0.002(2) -0.002(2)
N1 0.015(2) 0.036(3) 0.047(3) -0.022(3) -0.005(2) 0.0015(19)
O3 0.0153(17) 0.054(3) 0.040(2) -0.024(2) -0.0014(16) 0.0040(17)
C8 0.012(2) 0.054(4) 0.040(3) -0.020(3) -0.001(2) 0.001(2)
C9 0.024(3) 0.065(5) 0.043(4) -0.026(4) -0.006(3) 0.015(3)
O4 0.026(2) 0.040(3) 0.037(2) -0.009(2) -0.0045(17) 0.0045(17)
N2 0.014(2) 0.042(3) 0.040(3) -0.015(3) 0.002(2) -0.001(2)
C10 0.010(2) 0.033(3) 0.051(4) -0.020(3) 0.005(2) 0.003(2)
C11 0.012(2) 0.036(4) 0.034(3) -0.013(3) 0.005(2) -0.002(2)
C12 0.005(2) 0.036(4) 0.041(3) -0.021(3) 0.002(2) -0.001(2)
C13 0.009(2) 0.037(4) 0.040(3) -0.014(3) 0.003(2) -0.002(2)
C14 0.020(3) 0.041(4) 0.042(3) -0.021(3) 0.010(3) -0.004(2)
C15 0.031(3) 0.049(4) 0.051(4) -0.035(4) 0.004(3) 0.002(3)
C16 0.021(3) 0.035(4) 0.049(4) -0.018(3) 0.006(3) 0.003(2)
O5 0.0151(17) 0.036(2) 0.040(2) -0.023(2) 0.0007(16) -0.0004(15)
O6 0.027(2) 0.035(3) 0.045(2) -0.017(2) 0.0029(18) -0.0010(17)
C17 0.024(3) 0.054(4) 0.050(4) -0.029(4) 0.010(3) -0.005(3)
N3 0.039(3) 0.071(4) 0.042(3) -0.026(3) 0.000(2) -0.003(3)
O7 0.053(3) 0.070(4) 0.048(3) -0.026(3) 0.005(2) -0.013(2)
C18 0.051(4) 0.085(6) 0.062(4) -0.053(5) 0.003(3) 0.003(4)
C19 0.051(4) 0.056(5) 0.051(4) -0.028(4) -0.004(3) 0.011(3)
O8 0.051(3) 0.078(4) 0.049(3) -0.033(3) 0.002(2) 0.017(3)
N4 0.041(3) 0.056(4) 0.053(3) -0.032(3) 0.005(3) -0.001(3)
C20 0.048(4) 0.058(5) 0.038(4) -0.013(4) 0.005(3) -0.004(4)
C21 0.038(3) 0.042(4) 0.044(4) -0.014(4) 0.000(3) -0.004(3)
C22 0.034(3) 0.037(4) 0.045(4) -0.015(3) -0.011(3) -0.005(3)
C23 0.035(3) 0.038(4) 0.040(3) -0.018(3) -0.009(3) -0.003(3)
C24 0.040(3) 0.038(4) 0.048(4) -0.012(3) -0.003(3) 0.000(3)
C25 0.052(4) 0.044(4) 0.052(4) -0.013(4) -0.015(3) 0.002(3)
C26 0.050(4) 0.064(5) 0.047(4) -0.016(4) 0.007(3) -0.008(4)
O9 0.039(2) 0.043(3) 0.050(3) -0.021(2) -0.005(2) 0.004(2)
O10 0.036(2) 0.039(3) 0.046(2) -0.017(2) -0.0074(19) 0.0044(19)
C27 0.029(3) 0.042(4) 0.055(4) -0.018(4) -0.008(3) 0.003(3)
C28 0.027(3) 0.038(4) 0.050(4) -0.020(3) -0.003(3) 0.004(3)
C29 0.022(3) 0.031(3) 0.043(3) -0.018(3) -0.003(2) 0.000(2)
C30 0.021(3) 0.038(4) 0.047(4) -0.020(3) -0.007(3) 0.003(2)
C31 0.020(3) 0.043(4) 0.037(3) -0.017(3) 0.007(2) 0.002(2)
C32 0.022(3) 0.036(4) 0.049(4) -0.019(3) 0.004(3) -0.002(2)
C33 0.023(3) 0.044(4) 0.044(3) -0.027(3) 0.004(3) -0.003(3)
C34 0.022(3) 0.050(4) 0.047(4) -0.025(4) 0.003(3) -0.003(3)
C35 0.021(3) 0.071(5) 0.064(4) -0.043(4) -0.002(3) 0.005(3)
C36 0.018(3) 0.063(5) 0.058(4) -0.030(4) -0.009(3) 0.008(3)
O11 0.0172(18) 0.049(3) 0.044(2) -0.019(2) 0.0027(17) 0.0094(17)
O12 0.028(2) 0.043(3) 0.038(2) -0.017(2) 0.0050(18) 0.0036(18)
C37 0.026(3) 0.048(4) 0.046(4) -0.027(3) -0.012(3) 0.002(3)
N5 0.021(2) 0.045(3) 0.034(3) -0.021(3) 0.004(2) -0.001(2)
O13 0.025(2) 0.065(3) 0.036(2) -0.020(2) 0.0000(18) 0.000(2)
C38 0.032(3) 0.061(5) 0.038(3) -0.019(4) 0.004(3) 0.002(3)
C39 0.023(3) 0.074(5) 0.037(3) -0.014(4) 0.006(3) -0.005(3)
O14 0.032(2) 0.045(3) 0.040(2) -0.009(2) -0.0037(19) -0.0045(19)
N6 0.027(2) 0.044(3) 0.039(3) -0.011(3) -0.002(2) 0.003(2)
C40 0.027(3) 0.038(4) 0.042(3) -0.015(3) 0.001(3) -0.002(3)
C41 0.024(3) 0.035(4) 0.035(3) -0.013(3) 0.003(2) -0.001(2)
C42 0.020(3) 0.035(4) 0.041(3) -0.020(3) 0.000(2) 0.006(2)
C43 0.023(3) 0.033(4) 0.042(3) -0.019(3) -0.002(3) 0.007(2)
C44 0.020(3) 0.036(4) 0.038(3) -0.016(3) 0.000(2) 0.000(2)
C45 0.025(3) 0.040(4) 0.053(4) -0.026(3) -0.003(3) -0.003(3)
C46 0.024(3) 0.047(4) 0.042(4) -0.013(3) 0.003(3) -0.011(3)
O15 0.0176(18) 0.035(2) 0.045(2) -0.019(2) -0.0018(16) -0.0028(16)
O16 0.034(2) 0.030(2) 0.044(2) -0.011(2) -0.0092(19) -0.0048(18)
C47 0.026(3) 0.039(4) 0.057(4) -0.023(4) -0.002(3) 0.000(3)
N7 0.030(3) 0.042(3) 0.040(3) -0.015(3) -0.004(2) 0.000(2)
O17 0.036(2) 0.042(3) 0.051(3) -0.016(2) -0.017(2) 0.0015(19)
C48 0.024(3) 0.044(4) 0.042(3) -0.018(3) -0.001(3) -0.005(3)
C49 0.042(4) 0.050(5) 0.055(4) -0.026(4) -0.008(3) 0.008(3)
O18 0.027(2) 0.089(4) 0.053(3) -0.018(3) 0.002(2) 0.002(2)
N8 0.032(3) 0.061(4) 0.051(3) -0.026(3) 0.001(3) 0.015(3)
C50 0.038(4) 0.074(6) 0.041(4) -0.018(4) 0.004(3) 0.020(4)
C51 0.043(4) 0.048(5) 0.039(4) -0.023(4) 0.006(3) 0.014(3)
C52 0.041(3) 0.040(4) 0.037(3) -0.028(3) 0.001(3) 0.006(3)
C53 0.047(4) 0.044(4) 0.034(3) -0.025(3) 0.001(3) 0.003(3)
C54 0.058(4) 0.045(5) 0.040(4) -0.020(4) 0.002(3) 0.000(3)
C55 0.065(5) 0.051(5) 0.036(4) -0.009(4) 0.013(4) 0.006(4)
C56 0.050(4) 0.066(6) 0.042(4) -0.013(4) 0.011(3) 0.014(4)
O19 0.031(2) 0.039(3) 0.045(2) -0.017(2) 0.001(2) 0.0010(18)
O20 0.039(2) 0.043(3) 0.044(2) -0.021(2) -0.003(2) -0.003(2)
C57 0.038(3) 0.050(4) 0.041(4) -0.018(3) 0.009(3) -0.011(3)
C58 0.031(3) 0.056(4) 0.036(3) -0.024(3) 0.008(3) -0.003(3)
C59 0.030(3) 0.041(4) 0.040(3) -0.019(3) 0.002(3) -0.003(3)
C60 0.029(3) 0.037(4) 0.045(3) -0.023(3) 0.012(3) -0.004(3)
O21 0.030(2) 0.041(3) 0.043(2) -0.025(2) 0.000(2) -0.0007(19)
C61 0.070(5) 0.065(5) 0.083(5) -0.059(5) 0.033(4) -0.025(4)
O22 0.024(2) 0.045(3) 0.050(3) -0.023(2) -0.0027(18) -0.0003(18)
C62 0.032(3) 0.064(5) 0.079(5) -0.029(4) -0.017(3) -0.010(3)
O23 0.029(2) 0.039(3) 0.054(3) 0.004(2) 0.009(2) 0.0059(19)
Cl1 0.0729(15) 0.150(3) 0.0943(17) -0.0649(19) 0.0018(13) 0.0023(16)
Cl2 0.0698(15) 0.125(2) 0.115(2) -0.0116(19) 0.0045(14) -0.0220(15)
C63 0.066(5) 0.080(7) 0.081(6) -0.020(5) 0.020(5) -0.006(5)
Cl3 0.056(4) 0.139(9) 0.181(10) -0.102(8) 0.028(6) -0.019(5)
Cl4 0.66(3) 0.082(6) 0.097(6) -0.022(5) -0.095(10) 0.067(10)
C64 0.063(9) 0.096(12) 0.085(11) -0.026(9) -0.032(9) -0.011(8)
Cl5 0.078(5) 0.117(7) 0.128(7) -0.075(6) 0.031(5) -0.037(5)
Cl6 0.096(4) 0.119(5) 0.149(5) -0.071(4) 0.048(3) -0.051(3)
C65 0.075(11) 0.092(13) 0.123(14) -0.019(11) 0.022(11) -0.024(9)
Cl7 0.087(3) 0.091(4) 0.121(4) -0.066(4) 0.005(3) -0.004(3)
Cl8 0.119(4) 0.093(4) 0.089(3) 0.017(3) -0.044(3) -0.044(3)
C66 0.106(13) 0.070(12) 0.021(7) -0.002(7) 0.009(8) 0.036(10)
O24 0.107(12) 0.21(2) 0.139(14) -0.071(14) 0.041(10) -0.052(13)

loop_
_atom_type_symbol
_atom_type_description
_atom_type_scat_dispersion_real
_atom_type_scat_dispersion_imag
_atom_type_scat_source
C C 0.0033 0.0016 'International Tables Vol C Tables 4.2.6.8 and 6.1.1.4'
H H 0.0000 0.0000 'International Tables Vol C Tables 4.2.6.8 and 6.1.1.4'
N N 0.0061 0.0033 'International Tables Vol C Tables 4.2.6.8 and 6.1.1.4'
O O 0.0106 0.0060 'International Tables Vol C Tables 4.2.6.8 and 6.1.1.4'
Zn Zn 0.2839 1.4301 'International Tables Vol C Tables 4.2.6.8 and 6.1.1.4'
Cl Cl 0.1484 0.1585 'International Tables Vol C Tables 4.2.6.8 and 6.1.1.4'

loop_
_geom_angle_atom_site_label_1
_geom_angle_atom_site_label_2
_geom_angle_atom_site_label_3
_geom_angle
_geom_angle_site_symmetry_1
_geom_angle_site_symmetry_3
_geom_angle_publ_flag
O1 Zn1 O21 111.47(17) . . ?
O1 Zn1 O5 93.77(14) . . ?
O21 Zn1 O5 86.27(14) . . ?
O1 Zn1 N2 131.84(16) . . ?
O21 Zn1 N2 116.45(16) . . ?
O5 Zn1 N2 84.99(16) . . ?
O1 Zn1 N1 88.35(15) . . ?
O21 Zn1 N1 97.20(15) . . ?
O5 Zn1 N1 174.97(17) . . ?
N2 Zn1 N1 90.20(18) . . ?
O23 Zn2 O16 115.28(18) . . ?
O23 Zn2 O6 116.55(17) . . ?
O16 Zn2 O6 128.17(16) . . ?
O23 Zn2 O5 97.78(15) . . ?
O16 Zn2 O5 91.90(14) . . ?
O6 Zn2 O5 81.60(15) . . ?
O23 Zn2 O15 97.80(16) . . ?
O16 Zn2 O15 81.10(15) . . ?
O6 Zn2 O15 91.76(16) . . ?
O5 Zn2 O15 164.41(13) . . ?
O11 Zn3 O15 96.40(15) . . ?
O11 Zn3 O22 106.76(16) . . ?
O15 Zn3 O22 88.52(15) . . ?
O11 Zn3 N6 130.54(18) . . ?
O15 Zn3 N6 85.45(17) . . ?
O22 Zn3 N6 122.70(18) . . ?
O11 Zn3 N5 89.00(16) . . ?
O15 Zn3 N5 174.19(15) . . ?
O22 Zn3 N5 91.94(17) . . ?
N6 Zn3 N5 89.44(18) . . ?
C2 C1 C6 120.9(5) . . ?
C2 C1 C7 123.7(4) . . ?
C6 C1 C7 115.4(5) . . ?
O1 C2 C1 125.4(5) . . ?
O1 C2 C3 117.9(5) . . ?
C1 C2 C3 116.7(4) . . ?
C4 C3 O2 125.4(5) . . ?
C4 C3 C2 121.0(5) . . ?
O2 C3 C2 113.7(4) . . ?
C3 C4 C5 121.2(5) . . ?
C3 C4 H1 119.4 . . ?
C5 C4 H1 119.4 . . ?
C6 C5 C4 120.1(5) . . ?
C6 C5 H2 120.0 . . ?
C4 C5 H2 120.0 . . ?
C5 C6 C1 120.2(5) . . ?
C5 C6 H3 119.9 . . ?
C1 C6 H3 119.9 . . ?
C2 O1 Zn1 130.6(4) . . ?
C3 O2 C30 117.1(4) . . ?
N1 C7 C1 124.7(5) . . ?
N1 C7 H4 117.6 . . ?
C1 C7 H4 117.6 . . ?
C7 N1 O3 108.4(4) . . ?
C7 N1 Zn1 125.4(4) . . ?
O3 N1 Zn1 125.9(3) . . ?
N1 O3 C8 110.4(4) . . ?
O3 C8 C9 112.4(4) . . ?
O3 C8 H5 109.1 . . ?
C9 C8 H5 109.1 . . ?
O3 C8 H6 109.1 . . ?
C9 C8 H6 109.1 . . ?
H5 C8 H6 107.9 . . ?
O4 C9 C8 114.2(5) . . ?
O4 C9 H7 108.7 . . ?
C8 C9 H7 108.7 . . ?
O4 C9 H8 108.7 . . ?
C8 C9 H8 108.7 . . ?
H7 C9 H8 107.6 . . ?
N2 O4 C9 111.5(4) . . ?
C10 N2 O4 109.5(5) . . ?
C10 N2 Zn1 127.0(4) . . ?
O4 N2 Zn1 118.9(3) . . ?
N2 C10 C11 125.9(6) . . ?
N2 C10 H9 117.0 . . ?
C11 C10 H9 117.0 . . ?
C12 C11 C16 120.9(5) . . ?
C12 C11 C10 123.2(5) . . ?
C16 C11 C10 115.9(5) . . ?
O5 C12 C11 123.9(5) . . ?
O5 C12 C13 116.9(5) . . ?
C11 C12 C13 119.2(5) . . ?
O6 C13 C14 124.0(5) . . ?
O6 C13 C12 116.5(5) . . ?
C14 C13 C12 119.4(5) . . ?
C13 C14 C15 119.8(6) . . ?
C13 C14 C17 119.8(6) . . ?
C15 C14 C17 120.5(5) . . ?
C16 C15 C14 121.9(6) . . ?
C16 C15 H10 119.1 . . ?
C14 C15 H10 119.1 . . ?
C15 C16 C11 118.8(6) . . ?
C15 C16 H11 120.6 . . ?
C11 C16 H11 120.6 . . ?
C12 O5 Zn1 127.5(3) . . ?
C12 O5 Zn2 110.9(3) . . ?
Zn1 O5 Zn2 119.60(17) . . ?
C13 O6 Zn2 114.0(4) . . ?
N3 C17 C14 119.7(6) . . ?
N3 C17 H12 120.1 . . ?
C14 C17 H12 120.1 . . ?
C17 N3 O7 110.9(6) . . ?
N3 O7 C18 109.2(5) . . ?
O7 C18 C19 113.0(5) . . ?
O7 C18 H13 109.0 . . ?
C19 C18 H13 109.0 . . ?
O7 C18 H14 109.0 . . ?
C19 C18 H14 109.0 . . ?
H13 C18 H14 107.8 . . ?
O8 C19 C18 110.1(6) . . ?
O8 C19 H15 109.6 . . ?
C18 C19 H15 109.6 . . ?
O8 C19 H16 109.6 . . ?
C18 C19 H16 109.6 . . ?
H15 C19 H16 108.1 . . ?
N4 O8 C19 111.7(5) . . ?
C20 N4 O8 109.1(5) . . ?
N4 C20 C21 122.3(6) . . ?
N4 C20 H17 118.9 . . ?
C21 C20 H17 118.9 . . ?
C26 C21 C22 119.1(6) . . ?
C26 C21 C20 118.8(6) . . ?
C22 C21 C20 122.0(6) . . ?
O9 C22 C23 117.3(5) . . ?
O9 C22 C21 123.6(6) . . ?
C23 C22 C21 119.1(6) . . ?
C24 C23 O10 124.4(6) . . ?
C24 C23 C22 119.9(6) . . ?
O10 C23 C22 115.7(6) . . ?
C23 C24 C25 120.9(6) . . ?
C23 C24 H18 119.5 . . ?
C25 C24 H18 119.5 . . ?
C26 C25 C24 119.6(7) . . ?
C26 C25 H19 120.2 . . ?
C24 C25 H19 120.2 . . ?
C25 C26 C21 121.4(6) . . ?
C25 C26 H20 119.3 . . ?
C21 C26 H20 119.3 . . ?
C22 O9 H21 109.5 . . ?
C23 O10 C27 116.5(5) . . ?
O10 C27 C28 108.6(5) . . ?
O10 C27 H22 110.0 . . ?
C28 C27 H22 110.0 . . ?
O10 C27 H23 110.0 . . ?
C28 C27 H23 110.0 . . ?
H22 C27 H23 108.3 . . ?
C27 C28 C29 115.0(5) . . ?
C27 C28 H24 108.5 . . ?
C29 C28 H24 108.5 . . ?
C27 C28 H25 108.5 . . ?
C29 C28 H25 108.5 . . ?
H24 C28 H25 107.5 . . ?
C30 C29 C28 110.1(4) . . ?
C30 C29 H26 109.6 . . ?
C28 C29 H26 109.6 . . ?
C30 C29 H27 109.6 . . ?
C28 C29 H27 109.6 . . ?
H26 C29 H27 108.2 . . ?
O2 C30 C29 108.0(4) . . ?
O2 C30 H28 110.1 . . ?
C29 C30 H28 110.1 . . ?
O2 C30 H29 110.1 . . ?
C29 C30 H29 110.1 . . ?
H28 C30 H29 108.4 . . ?
C32 C31 C36 119.1(5) . . ?
C32 C31 C37 124.6(5) . . ?
C36 C31 C37 116.3(5) . . ?
O11 C32 C31 124.1(5) . . ?
O11 C32 C33 118.6(5) . . ?
C31 C32 C33 117.3(5) . . ?
C34 C33 O12 123.8(5) . . ?
C34 C33 C32 122.6(6) . . ?
O12 C33 C32 113.6(5) . . ?
C33 C34 C35 119.7(6) . . ?
C33 C34 H30 120.2 . . ?
C35 C34 H30 120.2 . . ?
C36 C35 C34 119.7(6) . . ?
C36 C35 H31 120.1 . . ?
C34 C35 H31 120.1 . . ?
C35 C36 C31 121.5(6) . . ?
C35 C36 H32 119.3 . . ?
C31 C36 H32 119.3 . . ?
C32 O11 Zn3 130.1(4) . . ?
C33 O12 C60 117.7(4) . . ?
N5 C37 C31 126.2(5) . . ?
N5 C37 H33 116.9 . . ?
C31 C37 H33 116.9 . . ?
C37 N5 O13 110.1(4) . . ?
C37 N5 Zn3 123.9(4) . . ?
O13 N5 Zn3 125.8(3) . . ?
N5 O13 C38 110.3(4) . . ?
O13 C38 C39 110.9(5) . . ?
O13 C38 H34 109.5 . . ?
C39 C38 H34 109.5 . . ?
O13 C38 H35 109.5 . . ?
C39 C38 H35 109.5 . . ?
H34 C38 H35 108.0 . . ?
O14 C39 C38 114.7(5) . . ?
O14 C39 H36 108.6 . . ?
C38 C39 H36 108.6 . . ?
O14 C39 H37 108.6 . . ?
C38 C39 H37 108.6 . . ?
H36 C39 H37 107.6 . . ?
N6 O14 C39 109.9(5) . . ?
C40 N6 O14 110.3(5) . . ?
C40 N6 Zn3 127.5(4) . . ?
O14 N6 Zn3 118.8(3) . . ?
N6 C40 C41 124.9(6) . . ?
N6 C40 H38 117.6 . . ?
C41 C40 H38 117.6 . . ?
C42 C41 C46 119.5(5) . . ?
C42 C41 C40 124.3(5) . . ?
C46 C41 C40 116.2(5) . . ?
O15 C42 C41 124.0(5) . . ?
O15 C42 C43 115.9(5) . . ?
C41 C42 C43 120.1(5) . . ?
O16 C43 C44 123.0(5) . . ?
O16 C43 C42 118.0(5) . . ?
C44 C43 C42 119.0(5) . . ?
C43 C44 C45 120.0(5) . . ?
C43 C44 C47 118.0(5) . . ?
C45 C44 C47 122.0(5) . . ?
C46 C45 C44 121.1(5) . . ?
C46 C45 H39 119.4 . . ?
C44 C45 H39 119.4 . . ?
C45 C46 C41 120.1(6) . . ?
C45 C46 H40 119.9 . . ?
C41 C46 H40 119.9 . . ?
C42 O15 Zn3 128.0(4) . . ?
C42 O15 Zn2 111.1(3) . . ?
Zn3 O15 Zn2 118.49(15) . . ?
C43 O16 Zn2 113.9(3) . . ?
N7 C47 C44 120.9(6) . . ?
N7 C47 H41 119.5 . . ?
C44 C47 H41 119.5 . . ?
C47 N7 O17 109.4(5) . . ?
N7 O17 C48 108.0(4) . . ?
O17 C48 C49 113.0(4) . . ?
O17 C48 H42 109.0 . . ?
C49 C48 H42 109.0 . . ?
O17 C48 H43 109.0 . . ?
C49 C48 H43 109.0 . . ?
H42 C48 H43 107.8 . . ?
O18 C49 C48 110.9(6) . . ?
O18 C49 H44 109.5 . . ?
C48 C49 H44 109.5 . . ?
O18 C49 H45 109.5 . . ?
C48 C49 H45 109.5 . . ?
H44 C49 H45 108.0 . . ?
N8 O18 C49 110.4(5) . . ?
C50 N8 O18 109.2(5) . . ?
N8 C50 C51 121.7(6) . . ?
N8 C50 H46 119.1 . . ?
C51 C50 H46 119.1 . . ?
C56 C51 C52 120.3(6) . . ?
C56 C51 C50 118.2(6) . . ?
C52 C51 C50 121.5(7) . . ?
O19 C52 C51 124.1(5) . . ?
O19 C52 C53 116.8(6) . . ?
C51 C52 C53 119.1(6) . . ?
O20 C53 C54 126.4(6) . . ?
O20 C53 C52 114.6(6) . . ?
C54 C53 C52 118.9(6) . . ?
C53 C54 C55 122.3(7) . . ?
C53 C54 H47 118.8 . . ?
C55 C54 H47 118.8 . . ?
C56 C55 C54 118.8(7) . . ?
C56 C55 H48 120.6 . . ?
C54 C55 H48 120.6 . . ?
C55 C56 C51 120.6(7) . . ?
C55 C56 H49 119.7 . . ?
C51 C56 H49 119.7 . . ?
C52 O19 H50 109.5 . . ?
C53 O20 C57 116.6(5) . . ?
O20 C57 C58 109.8(5) . . ?
O20 C57 H51 109.7 . . ?
C58 C57 H51 109.7 . . ?
O20 C57 H52 109.7 . . ?
C58 C57 H52 109.7 . . ?
H51 C57 H52 108.2 . . ?
C57 C58 C59 113.0(5) . . ?
C57 C58 H53 109.0 . . ?
C59 C58 H53 109.0 . . ?
C57 C58 H54 109.0 . . ?
C59 C58 H54 109.0 . . ?
H53 C58 H54 107.8 . . ?
C60 C59 C58 110.7(5) . . ?
C60 C59 H55 109.5 . . ?
C58 C59 H55 109.5 . . ?
C60 C59 H56 109.5 . . ?
C58 C59 H56 109.5 . . ?
H55 C59 H56 108.1 . . ?
O12 C60 C59 108.6(4) . . ?
O12 C60 H57 110.0 . . ?
C59 C60 H57 110.0 . . ?
O12 C60 H58 110.0 . . ?
C59 C60 H58 110.0 . . ?
H57 C60 H58 108.4 . . ?
C61 O21 Zn1 119.1(3) . . ?
C61 O21 H59 107(5) . . ?
Zn1 O21 H59 104(4) . . ?
O21 C61 H60 109.5 . . ?
O21 C61 H61 109.5 . . ?
H60 C61 H61 109.5 . . ?
O21 C61 H62 109.5 . . ?
H60 C61 H62 109.5 . . ?
H61 C61 H62 109.5 . . ?
C62 O22 Zn3 120.0(4) . . ?
C62 O22 H63 105(5) . . ?
Zn3 O22 H63 116(5) . . ?
O22 C62 H64 109.5 . . ?
O22 C62 H65 109.5 . . ?
H64 C62 H65 109.5 . . ?
O22 C62 H66 109.5 . . ?
H64 C62 H66 109.5 . . ?
H65 C62 H66 109.5 . . ?
Zn2 O23 H67 120(3) . . ?
Zn2 O23 H68 129(3) . . ?
H67 O23 H68 111(5) . . ?
Cl1 C63 Cl2 113.0(5) . . ?
Cl1 C63 H69 109.0 . . ?
Cl2 C63 H69 109.0 . . ?
Cl1 C63 H70 109.0 . . ?
Cl2 C63 H70 109.0 . . ?
H69 C63 H70 107.8 . . ?
Cl4 C64 Cl3 123.9(12) . . ?
Cl4 C64 H71 106.4 . . ?
Cl3 C64 H71 106.4 . . ?
Cl4 C64 H72 106.4 . . ?
Cl3 C64 H72 106.4 . . ?
H71 C64 H72 106.4 . . ?
Cl6 C65 Cl5 112.9(14) . . ?
Cl6 C65 H73 109.0 . . ?
Cl5 C65 H73 109.0 . . ?
Cl6 C65 H74 109.0 . . ?
Cl5 C65 H74 109.0 . . ?
H73 C65 H74 107.8 . . ?
Cl8 C66 Cl7 123.2(9) . . ?
Cl8 C66 H75 106.5 . . ?
Cl7 C66 H75 106.5 . . ?
Cl8 C66 H76 106.5 . . ?
Cl7 C66 H76 106.5 . . ?
H75 C66 H76 106.5 . . ?

loop_
_geom_bond_atom_site_label_1
_geom_bond_atom_site_label_2
_geom_bond_distance
_geom_bond_site_symmetry_2
_geom_bond_publ_flag
Zn1 O1 1.927(3) . ?
Zn1 O21 2.041(4) . ?
Zn1 O5 2.063(4) . ?
Zn1 N2 2.066(5) . ?
Zn1 N1 2.134(5) . ?
Zn2 O23 1.944(4) . ?
Zn2 O16 1.974(3) . ?
Zn2 O6 1.985(4) . ?
Zn2 O5 2.066(4) . ?
Zn2 O15 2.085(4) . ?
Zn3 O11 1.935(4) . ?
Zn3 O15 2.029(4) . ?
Zn3 O22 2.055(4) . ?
Zn3 N6 2.081(5) . ?
Zn3 N5 2.116(5) . ?
C1 C2 1.412(8) . ?
C1 C6 1.416(7) . ?
C1 C7 1.450(7) . ?
C2 O1 1.311(6) . ?
C2 C3 1.425(7) . ?
C3 C4 1.374(7) . ?
C3 O2 1.373(6) . ?
C4 C5 1.388(8) . ?
C4 H1 0.9500 . ?
C5 C6 1.359(7) . ?
C5 H2 0.9500 . ?
C6 H3 0.9500 . ?
O2 C30 1.435(6) . ?
C7 N1 1.292(6) . ?
C7 H4 0.9500 . ?
N1 O3 1.423(5) . ?
O3 C8 1.430(6) . ?
C8 C9 1.502(8) . ?
C8 H5 0.9900 . ?
C8 H6 0.9900 . ?
C9 O4 1.436(6) . ?
C9 H7 0.9900 . ?
C9 H8 0.9900 . ?
O4 N2 1.427(6) . ?
N2 C10 1.269(6) . ?
C10 C11 1.448(8) . ?
C10 H9 0.9500 . ?
C11 C12 1.387(8) . ?
C11 C16 1.407(7) . ?
C12 O5 1.330(6) . ?
C12 C13 1.455(7) . ?
C13 O6 1.325(7) . ?
C13 C14 1.381(8) . ?
C14 C15 1.399(9) . ?
C14 C17 1.453(8) . ?
C15 C16 1.393(8) . ?
C15 H10 0.9500 . ?
C16 H11 0.9500 . ?
C17 N3 1.280(7) . ?
C17 H12 0.9500 . ?
N3 O7 1.406(7) . ?
O7 C18 1.419(7) . ?
C18 C19 1.529(9) . ?
C18 H13 0.9900 . ?
C18 H14 0.9900 . ?
C19 O8 1.415(8) . ?
C19 H15 0.9900 . ?
C19 H16 0.9900 . ?
O8 N4 1.414(6) . ?
N4 C20 1.288(8) . ?
C20 C21 1.452(9) . ?
C20 H17 0.9500 . ?
C21 C26 1.390(9) . ?
C21 C22 1.400(8) . ?
C22 O9 1.363(7) . ?
C22 C23 1.401(8) . ?
C23 C24 1.375(8) . ?
C23 O10 1.380(7) . ?
C24 C25 1.377(8) . ?
C24 H18 0.9500 . ?
C25 C26 1.361(10) . ?
C25 H19 0.9500 . ?
C26 H20 0.9500 . ?
O9 H21 0.8400 . ?
O10 C27 1.432(7) . ?
C27 C28 1.510(8) . ?
C27 H22 0.9900 . ?
C27 H23 0.9900 . ?
C28 C29 1.524(7) . ?
C28 H24 0.9900 . ?
C28 H25 0.9900 . ?
C29 C30 1.507(7) . ?
C29 H26 0.9900 . ?
C29 H27 0.9900 . ?
C30 H28 0.9900 . ?
C30 H29 0.9900 . ?
C31 C32 1.405(8) . ?
C31 C36 1.419(8) . ?
C31 C37 1.421(7) . ?
C32 O11 1.311(6) . ?
C32 C33 1.416(7) . ?
C33 C34 1.353(8) . ?
C33 O12 1.386(7) . ?
C34 C35 1.403(9) . ?
C34 H30 0.9500 . ?
C35 C36 1.356(8) . ?
C35 H31 0.9500 . ?
C36 H32 0.9500 . ?
O12 C60 1.428(6) . ?
C37 N5 1.295(7) . ?
C37 H33 0.9500 . ?
N5 O13 1.428(5) . ?
O13 C38 1.433(7) . ?
C38 C39 1.525(8) . ?
C38 H34 0.9900 . ?
C38 H35 0.9900 . ?
C39 O14 1.428(7) . ?
C39 H36 0.9900 . ?
C39 H37 0.9900 . ?
O14 N6 1.418(6) . ?
N6 C40 1.294(6) . ?
C40 C41 1.430(8) . ?
C40 H38 0.9500 . ?
C41 C42 1.381(8) . ?
C41 C46 1.431(7) . ?
C42 O15 1.342(6) . ?
C42 C43 1.428(8) . ?
C43 O16 1.333(7) . ?
C43 C44 1.400(7) . ?
C44 C45 1.400(8) . ?
C44 C47 1.452(8) . ?
C45 C46 1.358(8) . ?
C45 H39 0.9500 . ?
C46 H40 0.9500 . ?
C47 N7 1.298(7) . ?
C47 H41 0.9500 . ?
N7 O17 1.408(6) . ?
O17 C48 1.452(6) . ?
C48 C49 1.487(8) . ?
C48 H42 0.9900 . ?
C48 H43 0.9900 . ?
C49 O18 1.441(8) . ?
C49 H44 0.9900 . ?
C49 H45 0.9900 . ?
O18 N8 1.420(6) . ?
N8 C50 1.262(8) . ?
C50 C51 1.473(9) . ?
C50 H46 0.9500 . ?
C51 C56 1.391(9) . ?
C51 C52 1.392(9) . ?
C52 O19 1.341(7) . ?
C52 C53 1.428(8) . ?
C53 O20 1.354(7) . ?
C53 C54 1.363(9) . ?
C54 C55 1.391(9) . ?
C54 H47 0.9500 . ?
C55 C56 1.382(9) . ?
C55 H48 0.9500 . ?
C56 H49 0.9500 . ?
O19 H50 0.8400 . ?
O20 C57 1.429(6) . ?
C57 C58 1.483(8) . ?
C57 H51 0.9900 . ?
C57 H52 0.9900 . ?
C58 C59 1.548(7) . ?
C58 H53 0.9900 . ?
C58 H54 0.9900 . ?
C59 C60 1.497(8) . ?
C59 H55 0.9900 . ?
C59 H56 0.9900 . ?
C60 H57 0.9900 . ?
C60 H58 0.9900 . ?
O21 C61 1.439(7) . ?
O21 H59 0.82(2) . ?
C61 H60 0.9800 . ?
C61 H61 0.9800 . ?
C61 H62 0.9800 . ?
O22 C62 1.446(6) . ?
O22 H63 0.85(2) . ?
C62 H64 0.9800 . ?
C62 H65 0.9800 . ?
C62 H66 0.9800 . ?
O23 H67 0.841(15) . ?
O23 H68 0.853(14) . ?
Cl1 C63 1.706(9) . ?
Cl2 C63 1.730(9) . ?
C63 H69 0.9900 . ?
C63 H70 0.9900 . ?
Cl3 C64 1.72(2) . ?
Cl4 C64 1.67(2) . ?
C64 H71 0.9900 . ?
C64 H72 0.9900 . ?
Cl5 C65 1.71(3) . ?
Cl6 C65 1.70(3) . ?
C65 H73 0.9900 . ?
C65 H74 0.9900 . ?
Cl7 C66 1.617(16) . ?
Cl8 C66 1.547(16) . ?
C66 H75 0.9900 . ?
C66 H76 0.9900 . ?

loop_
_geom_torsion_atom_site_label_1
_geom_torsion_atom_site_label_2
_geom_torsion_atom_site_label_3
_geom_torsion_atom_site_label_4
_geom_torsion
_geom_torsion_site_symmetry_1
_geom_torsion_site_symmetry_2
_geom_torsion_site_symmetry_3
_geom_torsion_site_symmetry_4
_geom_torsion_publ_flag
C6 C1 C2 O1 178.3(5) . . . . ?
C7 C1 C2 O1 0.9(9) . . . . ?
C6 C1 C2 C3 -0.5(8) . . . . ?
C7 C1 C2 C3 -177.8(5) . . . . ?
O1 C2 C3 C4 -177.7(5) . . . . ?
C1 C2 C3 C4 1.2(8) . . . . ?
O1 C2 C3 O2 1.3(7) . . . . ?
C1 C2 C3 O2 -179.8(5) . . . . ?
O2 C3 C4 C5 179.8(5) . . . . ?
C2 C3 C4 C5 -1.4(9) . . . . ?
C3 C4 C5 C6 0.8(9) . . . . ?
C4 C5 C6 C1 -0.1(8) . . . . ?
C2 C1 C6 C5 0.0(8) . . . . ?
C7 C1 C6 C5 177.5(5) . . . . ?
C1 C2 O1 Zn1 10.9(8) . . . . ?
C3 C2 O1 Zn1 -170.3(4) . . . . ?
O21 Zn1 O1 C2 -111.8(4) . . . . ?
O5 Zn1 O1 C2 160.8(4) . . . . ?
N2 Zn1 O1 C2 74.1(5) . . . . ?
N1 Zn1 O1 C2 -14.7(4) . . . . ?
C4 C3 O2 C30 -9.1(8) . . . . ?
C2 C3 O2 C30 172.0(4) . . . . ?
C2 C1 C7 N1 -1.8(8) . . . . ?
C6 C1 C7 N1 -179.2(5) . . . . ?
C1 C7 N1 O3 177.9(5) . . . . ?
C1 C7 N1 Zn1 -7.7(8) . . . . ?
O1 Zn1 N1 C7 12.9(5) . . . . ?
O21 Zn1 N1 C7 124.4(5) . . . . ?
N2 Zn1 N1 C7 -118.9(5) . . . . ?
O1 Zn1 N1 O3 -173.6(4) . . . . ?
O21 Zn1 N1 O3 -62.2(4) . . . . ?
N2 Zn1 N1 O3 54.5(4) . . . . ?
C7 N1 O3 C8 172.0(4) . . . . ?
Zn1 N1 O3 C8 -2.4(5) . . . . ?
N1 O3 C8 C9 -84.7(6) . . . . ?
O3 C8 C9 O4 49.9(7) . . . . ?
C8 C9 O4 N2 64.7(6) . . . . ?
C9 O4 N2 C10 124.8(4) . . . . ?
C9 O4 N2 Zn1 -77.6(4) . . . . ?
O1 Zn1 N2 C10 63.7(5) . . . . ?
O21 Zn1 N2 C10 -110.2(4) . . . . ?
O5 Zn1 N2 C10 -26.9(4) . . . . ?
N1 Zn1 N2 C10 151.6(4) . . . . ?
O1 Zn1 N2 O4 -89.7(3) . . . . ?
O21 Zn1 N2 O4 96.4(3) . . . . ?
O5 Zn1 N2 O4 179.7(3) . . . . ?
N1 Zn1 N2 O4 -1.7(3) . . . . ?
O4 N2 C10 C11 174.8(4) . . . . ?
Zn1 N2 C10 C11 19.5(7) . . . . ?
N2 C10 C11 C12 0.4(7) . . . . ?
N2 C10 C11 C16 -179.7(5) . . . . ?
C16 C11 C12 O5 179.7(4) . . . . ?
C10 C11 C12 O5 -0.4(7) . . . . ?
C16 C11 C12 C13 -1.8(7) . . . . ?
C10 C11 C12 C13 178.2(4) . . . . ?
O5 C12 C13 O6 1.4(6) . . . . ?
C11 C12 C13 O6 -177.3(4) . . . . ?
O5 C12 C13 C14 -179.6(4) . . . . ?
C11 C12 C13 C14 1.7(6) . . . . ?
O6 C13 C14 C15 178.0(5) . . . . ?
C12 C13 C14 C15 -0.9(7) . . . . ?
O6 C13 C14 C17 -3.1(7) . . . . ?
C12 C13 C14 C17 178.0(4) . . . . ?
C13 C14 C15 C16 0.2(8) . . . . ?
C17 C14 C15 C16 -178.7(5) . . . . ?
C14 C15 C16 C11 -0.2(8) . . . . ?
C12 C11 C16 C15 1.0(7) . . . . ?
C10 C11 C16 C15 -178.9(4) . . . . ?
C11 C12 O5 Zn1 -19.6(6) . . . . ?
C13 C12 O5 Zn1 161.8(3) . . . . ?
C11 C12 O5 Zn2 176.4(4) . . . . ?
C13 C12 O5 Zn2 -2.2(4) . . . . ?
O1 Zn1 O5 C12 -104.6(4) . . . . ?
O21 Zn1 O5 C12 144.1(4) . . . . ?
N2 Zn1 O5 C12 27.1(3) . . . . ?
O1 Zn1 O5 Zn2 58.18(18) . . . . ?
O21 Zn1 O5 Zn2 -53.13(18) . . . . ?
N2 Zn1 O5 Zn2 -170.11(18) . . . . ?
O23 Zn2 O5 C12 117.6(3) . . . . ?
O16 Zn2 O5 C12 -126.5(3) . . . . ?
O6 Zn2 O5 C12 1.8(3) . . . . ?
O15 Zn2 O5 C12 -63.7(6) . . . . ?
O23 Zn2 O5 Zn1 -47.8(2) . . . . ?
O16 Zn2 O5 Zn1 68.04(19) . . . . ?
O6 Zn2 O5 Zn1 -163.63(18) . . . . ?
O15 Zn2 O5 Zn1 130.8(4) . . . . ?
C14 C13 O6 Zn2 -178.7(4) . . . . ?
C12 C13 O6 Zn2 0.3(5) . . . . ?
O23 Zn2 O6 C13 -95.6(3) . . . . ?
O16 Zn2 O6 C13 84.7(4) . . . . ?
O5 Zn2 O6 C13 -1.1(3) . . . . ?
O15 Zn2 O6 C13 164.8(3) . . . . ?
C13 C14 C17 N3 -174.6(5) . . . . ?
C15 C14 C17 N3 4.3(8) . . . . ?
C14 C17 N3 O7 -179.6(4) . . . . ?
C17 N3 O7 C18 -173.0(5) . . . . ?
N3 O7 C18 C19 73.1(7) . . . . ?
O7 C18 C19 O8 79.1(7) . . . . ?
C18 C19 O8 N4 -97.9(6) . . . . ?
C19 O8 N4 C20 172.3(5) . . . . ?
O8 N4 C20 C21 178.6(5) . . . . ?
N4 C20 C21 C26 170.2(6) . . . . ?
N4 C20 C21 C22 -5.5(10) . . . . ?
C26 C21 C22 O9 178.8(5) . . . . ?
C20 C21 C22 O9 -5.4(9) . . . . ?
C26 C21 C22 C23 0.9(8) . . . . ?
C20 C21 C22 C23 176.6(5) . . . . ?
O9 C22 C23 C24 -179.6(5) . . . . ?
C21 C22 C23 C24 -1.6(8) . . . . ?
O9 C22 C23 O10 2.5(7) . . . . ?
C21 C22 C23 O10 -179.5(4) . . . . ?
O10 C23 C24 C25 -179.8(5) . . . . ?
C22 C23 C24 C25 2.5(9) . . . . ?
C23 C24 C25 C26 -2.8(9) . . . . ?
C24 C25 C26 C21 2.1(10) . . . . ?
C22 C21 C26 C25 -1.2(9) . . . . ?
C20 C21 C26 C25 -177.0(6) . . . . ?
C24 C23 O10 C27 -12.6(7) . . . . ?
C22 C23 O10 C27 165.2(5) . . . . ?
C23 O10 C27 C28 177.1(4) . . . . ?
O10 C27 C28 C29 62.0(6) . . . . ?
C27 C28 C29 C30 -179.2(5) . . . . ?
C3 O2 C30 C29 -171.8(5) . . . . ?
C28 C29 C30 O2 -178.3(4) . . . . ?
C36 C31 C32 O11 179.0(5) . . . . ?
C37 C31 C32 O11 -0.7(9) . . . . ?
C36 C31 C32 C33 0.1(8) . . . . ?
C37 C31 C32 C33 -179.7(5) . . . . ?
O11 C32 C33 C34 -177.2(5) . . . . ?
C31 C32 C33 C34 1.8(8) . . . . ?
O11 C32 C33 O12 2.3(7) . . . . ?
C31 C32 C33 O12 -178.7(5) . . . . ?
O12 C33 C34 C35 177.4(6) . . . . ?
C32 C33 C34 C35 -3.1(9) . . . . ?
C33 C34 C35 C36 2.7(9) . . . . ?
C34 C35 C36 C31 -0.9(10) . . . . ?
C32 C31 C36 C35 -0.4(9) . . . . ?
C37 C31 C36 C35 179.3(6) . . . . ?
C31 C32 O11 Zn3 13.3(8) . . . . ?
C33 C32 O11 Zn3 -167.7(4) . . . . ?
O15 Zn3 O11 C32 161.9(4) . . . . ?
O22 Zn3 O11 C32 -107.7(5) . . . . ?
N6 Zn3 O11 C32 72.4(5) . . . . ?
N5 Zn3 O11 C32 -16.0(5) . . . . ?
C34 C33 O12 C60 1.3(8) . . . . ?
C32 C33 O12 C60 -178.2(4) . . . . ?
C32 C31 C37 N5 -2.1(10) . . . . ?
C36 C31 C37 N5 178.1(5) . . . . ?
C31 C37 N5 O13 178.3(5) . . . . ?
C31 C37 N5 Zn3 -6.3(8) . . . . ?
O11 Zn3 N5 C37 12.2(5) . . . . ?
O22 Zn3 N5 C37 118.9(5) . . . . ?
N6 Zn3 N5 C37 -118.4(5) . . . . ?
O11 Zn3 N5 O13 -173.1(4) . . . . ?
O22 Zn3 N5 O13 -66.4(4) . . . . ?
N6 Zn3 N5 O13 56.3(4) . . . . ?
C37 N5 O13 C38 167.6(5) . . . . ?
Zn3 N5 O13 C38 -7.6(6) . . . . ?
N5 O13 C38 C39 -82.7(6) . . . . ?
O13 C38 C39 O14 53.8(7) . . . . ?
C38 C39 O14 N6 61.1(6) . . . . ?
C39 O14 N6 C40 117.8(5) . . . . ?
C39 O14 N6 Zn3 -81.6(4) . . . . ?
O11 Zn3 N6 C40 72.0(6) . . . . ?
O15 Zn3 N6 C40 -22.5(5) . . . . ?
O22 Zn3 N6 C40 -107.8(5) . . . . ?
N5 Zn3 N6 C40 160.2(5) . . . . ?
O11 Zn3 N6 O14 -84.9(4) . . . . ?
O15 Zn3 N6 O14 -179.5(4) . . . . ?
O22 Zn3 N6 O14 95.2(4) . . . . ?
N5 Zn3 N6 O14 3.3(4) . . . . ?
O14 N6 C40 C41 173.9(5) . . . . ?
Zn3 N6 C40 C41 15.4(8) . . . . ?
N6 C40 C41 C42 -0.6(9) . . . . ?
N6 C40 C41 C46 -179.7(5) . . . . ?
C46 C41 C42 O15 -177.5(5) . . . . ?
C40 C41 C42 O15 3.4(9) . . . . ?
C46 C41 C42 C43 1.0(8) . . . . ?
C40 C41 C42 C43 -178.1(5) . . . . ?
O15 C42 C43 O16 -0.6(7) . . . . ?
C41 C42 C43 O16 -179.3(5) . . . . ?
O15 C42 C43 C44 179.7(5) . . . . ?
C41 C42 C43 C44 1.0(8) . . . . ?
O16 C43 C44 C45 177.8(5) . . . . ?
C42 C43 C44 C45 -2.5(8) . . . . ?
O16 C43 C44 C47 -2.2(8) . . . . ?
C42 C43 C44 C47 177.5(5) . . . . ?
C43 C44 C45 C46 1.9(9) . . . . ?
C47 C44 C45 C46 -178.1(6) . . . . ?
C44 C45 C46 C41 0.2(9) . . . . ?
C42 C41 C46 C45 -1.7(8) . . . . ?
C40 C41 C46 C45 177.5(5) . . . . ?
C41 C42 O15 Zn3 -21.4(7) . . . . ?
C43 C42 O15 Zn3 160.0(4) . . . . ?
C41 C42 O15 Zn2 176.7(4) . . . . ?
C43 C42 O15 Zn2 -1.8(5) . . . . ?
O11 Zn3 O15 C42 -104.9(4) . . . . ?
O22 Zn3 O15 C42 148.4(4) . . . . ?
N6 Zn3 O15 C42 25.4(4) . . . . ?
O11 Zn3 O15 Zn2 55.7(2) . . . . ?
O22 Zn3 O15 Zn2 -51.0(2) . . . . ?
N6 Zn3 O15 Zn2 -173.9(2) . . . . ?
O23 Zn2 O15 C42 117.1(3) . . . . ?
O16 Zn2 O15 C42 2.6(3) . . . . ?
O6 Zn2 O15 C42 -125.8(3) . . . . ?
O5 Zn2 O15 C42 -61.5(6) . . . . ?
O23 Zn2 O15 Zn3 -46.7(2) . . . . ?
O16 Zn2 O15 Zn3 -161.2(2) . . . . ?
O6 Zn2 O15 Zn3 70.4(2) . . . . ?
O5 Zn2 O15 Zn3 134.7(4) . . . . ?
C44 C43 O16 Zn2 -177.4(4) . . . . ?
C42 C43 O16 Zn2 2.9(6) . . . . ?
O23 Zn2 O16 C43 -97.4(4) . . . . ?
O6 Zn2 O16 C43 82.2(4) . . . . ?
O5 Zn2 O16 C43 163.0(4) . . . . ?
O15 Zn2 O16 C43 -3.0(3) . . . . ?
C43 C44 C47 N7 -161.3(5) . . . . ?
C45 C44 C47 N7 18.7(8) . . . . ?
C44 C47 N7 O17 -177.6(5) . . . . ?
C47 N7 O17 C48 -177.8(4) . . . . ?
N7 O17 C48 C49 80.9(6) . . . . ?
O17 C48 C49 O18 73.7(6) . . . . ?
C48 C49 O18 N8 -103.5(6) . . . . ?
C49 O18 N8 C50 168.9(5) . . . . ?
O18 N8 C50 C51 179.0(5) . . . . ?
N8 C50 C51 C56 162.8(6) . . . . ?
N8 C50 C51 C52 -15.0(9) . . . . ?
C56 C51 C52 O19 -178.4(5) . . . . ?
C50 C51 C52 O19 -0.6(8) . . . . ?
C56 C51 C52 C53 -0.4(8) . . . . ?
C50 C51 C52 C53 177.4(5) . . . . ?
O19 C52 C53 O20 2.1(7) . . . . ?
C51 C52 C53 O20 -176.1(5) . . . . ?
O19 C52 C53 C54 178.8(5) . . . . ?
C51 C52 C53 C54 0.7(8) . . . . ?
O20 C53 C54 C55 175.9(5) . . . . ?
C52 C53 C54 C55 -0.5(9) . . . . ?
C53 C54 C55 C56 -0.1(9) . . . . ?
C54 C55 C56 C51 0.4(10) . . . . ?
C52 C51 C56 C55 -0.2(9) . . . . ?
C50 C51 C56 C55 -178.0(6) . . . . ?
C54 C53 O20 C57 -3.5(8) . . . . ?
C52 C53 O20 C57 173.0(5) . . . . ?
C53 O20 C57 C58 -169.2(5) . . . . ?
O20 C57 C58 C59 60.7(7) . . . . ?
C57 C58 C59 C60 167.3(5) . . . . ?
C33 O12 C60 C59 -173.7(5) . . . . ?
C58 C59 C60 O12 -179.1(4) . . . . ?
O1 Zn1 O21 C61 51.6(5) . . . . ?
O5 Zn1 O21 C61 144.2(5) . . . . ?
N2 Zn1 O21 C61 -133.2(5) . . . . ?
N1 Zn1 O21 C61 -39.4(5) . . . . ?
O11 Zn3 O22 C62 40.5(5) . . . . ?
O15 Zn3 O22 C62 136.7(4) . . . . ?
N6 Zn3 O22 C62 -139.6(4) . . . . ?
N5 Zn3 O22 C62 -49.1(4) . . . . ?
